data_7063319
loop_
_publ_author_name
'Kwon, Hyoung Soon'
'Park, Geon Hyeong'
'Ju, Huiyeong'
'Lee, Eunji'
'Kim, Yong-Joo'

_publ_section_title
;
 Facile formation of tetrazole--thiolato Pd(ii) and Pt(ii) complexes
 through deprotonation or oxidative addition using organic
 tetrazole--thiones
;
_journal_issue 30
_journal_name_full 'New Journal of Chemistry'
_journal_page_first 13358
_journal_page_last 13372
_journal_paper_doi 10.1039/D4NJ01429D
_journal_volume 48
_journal_year 2024
_chemical_formula_moiety 'C18 H34 N8 P2 Pd S2'
_chemical_formula_sum 'C18 H34 N8 P2 Pd S2'
_chemical_formula_weight 594.99
_space_group_crystal_system monoclinic
_space_group_IT_number 14
_space_group_name_Hall '-P 2ybc'
_space_group_name_H-M_alt 'P 1 21/c 1'
_atom_sites_solution_hydrogens geom
_audit_creation_method SHELXL-2014/7
_audit_update_record
;
2024-03-07 deposited with the CCDC.	2024-06-27 downloaded from the CCDC.
;
_cell_angle_alpha 90
_cell_angle_beta 106.241(7)
_cell_angle_gamma 90
_cell_formula_units_Z 4
_cell_length_a 10.481(2)
_cell_length_b 14.414(4)
_cell_length_c 18.274(5)
_cell_measurement_reflns_used 9728
_cell_measurement_temperature 223(2)
_cell_measurement_theta_max 28.14
_cell_measurement_theta_min 2.32
_cell_volume 2650.5(12)
_computing_cell_refinement 'Bruker SAINT'
_computing_data_collection 'Bruker APEX2'
_computing_data_reduction 'Bruker SAINT'
_computing_molecular_graphics 'Bruker SHELXTL'
_computing_publication_material 'Bruker SHELXTL'
_computing_structure_refinement 'SHELXL-2014/7 (Sheldrick, 2014)'
_computing_structure_solution 'SHELXS-97 (Sheldrick 2008)'
_diffrn_ambient_temperature 223(2)
_diffrn_measured_fraction_theta_full 1.000
_diffrn_measured_fraction_theta_max 1.000
_diffrn_measurement_device_type 'Bruker APEX-II CCD'
_diffrn_measurement_method '\f and \w scans'
_diffrn_radiation_type MoK\a
_diffrn_radiation_wavelength 0.71073
_diffrn_reflns_av_R_equivalents 0.0581
_diffrn_reflns_av_unetI/netI 0.0272
_diffrn_reflns_Laue_measured_fraction_full 1.000
_diffrn_reflns_Laue_measured_fraction_max 1.000
_diffrn_reflns_limit_h_max 12
_diffrn_reflns_limit_h_min -12
_diffrn_reflns_limit_k_max 17
_diffrn_reflns_limit_k_min -17
_diffrn_reflns_limit_l_max 22
_diffrn_reflns_limit_l_min -22
_diffrn_reflns_number 57571
_diffrn_reflns_point_group_measured_fraction_full 1.000
_diffrn_reflns_point_group_measured_fraction_max 1.000
_diffrn_reflns_theta_full 25.242
_diffrn_reflns_theta_max 25.995
_diffrn_reflns_theta_min 1.828
_exptl_absorpt_coefficient_mu 1.000
_exptl_absorpt_correction_type multi-scan
_exptl_absorpt_process_details SADABS
_exptl_crystal_colour yellow
_exptl_crystal_density_diffrn 1.491
_exptl_crystal_description BLOCK
_exptl_crystal_F_000 1224
_exptl_crystal_size_max 0.131
_exptl_crystal_size_mid 0.123
_exptl_crystal_size_min 0.101
_exptl_transmission_factor_max 0.7457
_exptl_transmission_factor_min 0.6927
_refine_diff_density_max 0.856
_refine_diff_density_min -0.613
_refine_diff_density_rms 0.114
_refine_ls_extinction_method none
_refine_ls_goodness_of_fit_ref 1.021
_refine_ls_hydrogen_treatment constr
_refine_ls_matrix_type full
_refine_ls_number_parameters 320
_refine_ls_number_reflns 5200
_refine_ls_number_restraints 54
_refine_ls_restrained_S_all 1.037
_refine_ls_R_factor_all 0.0411
_refine_ls_R_factor_gt 0.0303
_refine_ls_shift/su_max 0.001
_refine_ls_shift/su_mean 0.000
_refine_ls_structure_factor_coef Fsqd
_refine_ls_weighting_details 'w=1/[\s^2^(Fo^2^)+(0.0506P)^2^+2.2411P] where P=(Fo^2^+2Fc^2^)/3'
_refine_ls_weighting_scheme calc
_refine_ls_wR_factor_gt 0.0818
_refine_ls_wR_factor_ref 0.0927
_reflns_Friedel_coverage 0.000
_reflns_number_gt 4310
_reflns_number_total 5200
_reflns_threshold_expression 'I > 2\s(I)'
_cod_data_source_file d4nj01429d2.cif
_cod_data_source_block PGH_28
_cod_depositor_comments 'Adding full bibliography for 7063314--7063321.cif.'
_cod_original_cell_volume 2650.6(11)
_cod_original_sg_symbol_H-M 'P 21/c'
_cod_database_code 7063319
_shelx_shelxl_version_number 2014/7
_shelx_space_group_comment
; 
The symmetry employed for this shelxl refinement is uniquely defined 
by the following loop, which should always be used as a source of 
symmetry information in preference to the above space-group names. 
They are only intended as comments. 
;
_shelx_estimated_absorpt_t_min 0.880
_shelx_estimated_absorpt_t_max 0.906

loop_
_space_group_symop_operation_xyz
'x, y, z'
'-x, y+1/2, -z+1/2'
'-x, -y, -z'
'x, -y-1/2, z-1/2'

loop_
_atom_site_label
_atom_site_type_symbol
_atom_site_fract_x
_atom_site_fract_y
_atom_site_fract_z
_atom_site_U_iso_or_equiv
_atom_site_adp_type
_atom_site_occupancy
_atom_site_site_symmetry_order
_atom_site_calc_flag
_atom_site_refinement_flags_posn
_atom_site_refinement_flags_adp
_atom_site_refinement_flags_occupancy
_atom_site_disorder_assembly
_atom_site_disorder_group
Pd1 Pd 0.53979(2) 0.32872(2) 0.34062(2) 0.02838(9) Uani 1 1 d . . . . .
N1 N 0.1326(2) 0.31969(17) 0.26605(15) 0.0341(6) Uani 1 1 d . . . . .
N2 N 0.0367(3) 0.2631(2) 0.27679(16) 0.0448(7) Uani 1 1 d . . . . .
N3 N 0.0736(3) 0.1798(2) 0.26609(18) 0.0471(7) Uani 1 1 d . . . . .
N4 N 0.1909(3) 0.17977(18) 0.24776(17) 0.0436(7) Uani 1 1 d . . . . .
N5 N 0.3295(3) 0.36471(19) 0.44408(18) 0.0465(7) Uani 1 1 d . . . . .
N6 N 0.2157(3) 0.3778(2) 0.4658(2) 0.0583(8) Uani 1 1 d . . . . .
N7 N 0.1602(3) 0.2997(2) 0.4733(2) 0.0541(8) Uani 1 1 d . . . . .
N8 N 0.2367(2) 0.23264(18) 0.45503(16) 0.0384(6) Uani 1 1 d . . . . .
P1 P 0.62888(8) 0.44465(6) 0.28727(5) 0.0375(2) Uani 1 1 d . . . . .
P2 P 0.72750(8) 0.33805(6) 0.43757(5) 0.03455(19) Uani 1 1 d . . . . .
S1 S 0.36419(8) 0.31541(6) 0.22546(5) 0.0416(2) Uani 1 1 d . . . . .
S2 S 0.46296(7) 0.21167(5) 0.41138(5) 0.03577(18) Uani 1 1 d . . . . .
C1 C 0.5295(5) 0.5488(3) 0.2726(3) 0.0718(12) Uani 1 1 d . U . . .
H1A H 0.5694 0.5966 0.2478 0.086 Uiso 0.58(8) 1 calc R U P A 1
H1B H 0.4395 0.5359 0.2404 0.086 Uiso 0.58(8) 1 calc R U P A 1
H1C H 0.5888 0.6002 0.2691 0.086 Uiso 0.42(8) 1 calc R U P A 2
H1D H 0.4650 0.5432 0.2223 0.086 Uiso 0.42(8) 1 calc R U P A 2
C2 C 0.5254(12) 0.5832(9) 0.3565(6) 0.094(4) Uani 0.5 1 d . U P B 1
H2A H 0.4728 0.6394 0.3517 0.141 Uiso 0.5 1 calc R U P B 1
H2B H 0.4859 0.5352 0.3803 0.141 Uiso 0.5 1 calc R U P B 1
H2C H 0.6151 0.5956 0.3877 0.141 Uiso 0.5 1 calc R U P B 1
C2' C 0.4579(9) 0.5771(6) 0.3235(6) 0.064(2) Uani 0.5 1 d . U P B 2
H2'A H 0.4113 0.6345 0.3054 0.096 Uiso 0.5 1 calc R U P B 2
H2'B H 0.3942 0.5295 0.3264 0.096 Uiso 0.5 1 calc R U P B 2
H2'C H 0.5190 0.5870 0.3736 0.096 Uiso 0.5 1 calc R U P B 2
C3 C 0.6324(7) 0.4276(4) 0.1878(3) 0.0551(18) Uani 0.758(13) 1 d . U P C 1
H3A H 0.5417 0.4335 0.1542 0.066 Uiso 0.758(13) 1 calc R U P C 1
H3B H 0.6860 0.4770 0.1743 0.066 Uiso 0.758(13) 1 calc R U P C 1
C4 C 0.6887(9) 0.3339(5) 0.1734(5) 0.072(2) Uani 0.758(13) 1 d . U P C 1
H4A H 0.6877 0.3296 0.1203 0.108 Uiso 0.758(13) 1 calc R U P C 1
H4B H 0.7793 0.3281 0.2054 0.108 Uiso 0.758(13) 1 calc R U P C 1
H4C H 0.6349 0.2846 0.1853 0.108 Uiso 0.758(13) 1 calc R U P C 1
C3' C 0.715(2) 0.4169(12) 0.2182(10) 0.052(5) Uani 0.242(13) 1 d . U P C 2
H3'A H 0.7360 0.4748 0.1961 0.063 Uiso 0.242(13) 1 calc R U P C 2
H3'B H 0.7987 0.3865 0.2442 0.063 Uiso 0.242(13) 1 calc R U P C 2
C4' C 0.6364(18) 0.3532(12) 0.1528(9) 0.039(4) Uani 0.242(13) 1 d . U P C 2
H4'A H 0.6894 0.3415 0.1179 0.058 Uiso 0.242(13) 1 calc R U P C 2
H4'B H 0.6168 0.2949 0.1738 0.058 Uiso 0.242(13) 1 calc R U P C 2
H4'C H 0.5540 0.3833 0.1256 0.058 Uiso 0.242(13) 1 calc R U P C 2
C5 C 0.7763(7) 0.4923(6) 0.3609(4) 0.047(2) Uani 0.529(13) 1 d . U P C 1
H5A H 0.8385 0.5196 0.3356 0.057 Uiso 0.529(13) 1 calc R U P C 1
H5B H 0.7473 0.5414 0.3897 0.057 Uiso 0.529(13) 1 calc R U P C 1
C5' C 0.8056(7) 0.4492(6) 0.3336(4) 0.042(2) Uani 0.471(13) 1 d . U P C 2
H5'A H 0.8514 0.4099 0.3053 0.051 Uiso 0.471(13) 1 calc R U P C 2
H5'B H 0.8364 0.5130 0.3311 0.051 Uiso 0.471(13) 1 calc R U P C 2
C6 C 0.8436(4) 0.4197(3) 0.4131(3) 0.0702(13) Uani 1 1 d . . . . .
H6A H 0.8985 0.4485 0.4599 0.084 Uiso 0.61(6) 1 calc R U P C 1
H6B H 0.9027 0.3853 0.3897 0.084 Uiso 0.61(6) 1 calc R U P C 1
H6C H 0.8513 0.4747 0.4455 0.084 Uiso 0.39(6) 1 calc R U P C 2
H6D H 0.9314 0.3906 0.4247 0.084 Uiso 0.39(6) 1 calc R U P C 2
C7 C 0.8129(3) 0.2262(2) 0.45708(19) 0.0404(7) Uani 1 1 d . . . . .
H7A H 0.9048 0.2366 0.4875 0.048 Uiso 1 1 calc R U . . .
H7B H 0.7693 0.1880 0.4874 0.048 Uiso 1 1 calc R U . . .
C8 C 0.8137(4) 0.1735(3) 0.3850(2) 0.0586(11) Uani 1 1 d . . . . .
H8A H 0.8600 0.1151 0.3987 0.088 Uiso 1 1 calc R U . . .
H8B H 0.7229 0.1617 0.3551 0.088 Uiso 1 1 calc R U . . .
H8C H 0.8585 0.2103 0.3552 0.088 Uiso 1 1 calc R U . . .
C9 C 0.7077(4) 0.3779(3) 0.5280(2) 0.0522(9) Uani 1 1 d . . . . .
H9A H 0.6722 0.4412 0.5212 0.063 Uiso 1 1 calc R U . . .
H9B H 0.6417 0.3385 0.5416 0.063 Uiso 1 1 calc R U . . .
C10 C 0.8345(4) 0.3778(3) 0.5943(2) 0.0673(12) Uani 1 1 d . . . . .
H10A H 0.8146 0.4000 0.6400 0.101 Uiso 1 1 calc R U . . .
H10B H 0.8695 0.3152 0.6027 0.101 Uiso 1 1 calc R U . . .
H10C H 0.9000 0.4181 0.5823 0.101 Uiso 1 1 calc R U . . .
C11 C 0.2274(3) 0.2685(2) 0.24804(16) 0.0319(6) Uani 1 1 d . . . . .
C12 C 0.3417(3) 0.2738(2) 0.43730(17) 0.0336(7) Uani 1 1 d . . . . .
C13 C 0.1192(4) 0.4199(2) 0.2692(2) 0.0476(9) Uani 1 1 d . . . . .
H13A H 0.2080 0.4478 0.2855 0.057 Uiso 1 1 calc R U . . .
H13B H 0.0730 0.4353 0.3073 0.057 Uiso 1 1 calc R U . . .
C14 C 0.0446(4) 0.4610(3) 0.1943(3) 0.0560(10) Uani 1 1 d . . . . .
H14A H 0.0239 0.5244 0.1943 0.067 Uiso 1 1 calc R U . . .
C15 C 0.0052(4) 0.4179(3) 0.1288(2) 0.0637(11) Uani 1 1 d . . . . .
H15A H 0.0234 0.3544 0.1257 0.076 Uiso 1 1 calc R U . . .
H15B H -0.0414 0.4504 0.0849 0.076 Uiso 1 1 calc R U . . .
C16 C 0.1996(3) 0.1345(2) 0.4529(2) 0.0431(8) Uani 1 1 d . . . . .
H16A H 0.2166 0.1056 0.4080 0.052 Uiso 1 1 calc R U . . .
H16B H 0.1041 0.1300 0.4474 0.052 Uiso 1 1 calc R U . . .
C17 C 0.2729(4) 0.0821(3) 0.5221(2) 0.0487(9) Uani 1 1 d . . . . .
H17A H 0.2712 0.1047 0.5701 0.058 Uiso 1 1 calc R U . . .
C18 C 0.3390(4) 0.0066(3) 0.5193(3) 0.0633(11) Uani 1 1 d . . . . .
H18A H 0.3422 -0.0174 0.4720 0.076 Uiso 1 1 calc R U . . .
H18B H 0.3838 -0.0241 0.5646 0.076 Uiso 1 1 calc R U . . .

loop_
_atom_site_aniso_label
_atom_site_aniso_U_11
_atom_site_aniso_U_22
_atom_site_aniso_U_33
_atom_site_aniso_U_23
_atom_site_aniso_U_13
_atom_site_aniso_U_12
Pd1 0.02576(14) 0.02648(14) 0.03438(14) 0.00436(9) 0.01086(10) 0.00117(8)
N1 0.0324(14) 0.0319(14) 0.0388(14) -0.0003(11) 0.0116(11) -0.0036(10)
N2 0.0350(15) 0.0471(18) 0.0518(17) 0.0049(13) 0.0112(13) -0.0073(13)
N3 0.0396(16) 0.0411(17) 0.0540(18) 0.0080(13) 0.0025(14) -0.0112(13)
N4 0.0455(17) 0.0288(14) 0.0512(17) -0.0004(12) 0.0047(13) -0.0003(12)
N5 0.0507(17) 0.0301(15) 0.0620(19) -0.0037(13) 0.0209(15) -0.0008(13)
N6 0.059(2) 0.0458(19) 0.078(2) -0.0071(16) 0.0314(18) 0.0082(15)
N7 0.0452(17) 0.0488(18) 0.076(2) 0.0004(16) 0.0287(16) 0.0062(14)
N8 0.0325(14) 0.0349(15) 0.0499(16) 0.0029(12) 0.0151(12) 0.0015(11)
P1 0.0369(4) 0.0351(4) 0.0443(5) 0.0101(4) 0.0175(4) -0.0011(3)
P2 0.0311(4) 0.0312(4) 0.0389(4) 0.0048(3) 0.0059(3) -0.0028(3)
S1 0.0303(4) 0.0568(5) 0.0373(4) 0.0091(4) 0.0089(3) -0.0010(4)
S2 0.0339(4) 0.0301(4) 0.0466(4) 0.0092(3) 0.0167(3) 0.0017(3)
C1 0.0748(19) 0.0630(19) 0.0811(19) 0.0107(15) 0.0275(16) 0.0000(15)
C2 0.104(5) 0.088(5) 0.088(5) -0.001(3) 0.027(4) 0.005(4)
C2' 0.057(4) 0.055(4) 0.080(4) -0.001(3) 0.021(3) 0.007(3)
C3 0.057(2) 0.058(2) 0.053(2) 0.0088(16) 0.0202(17) -0.0030(16)
C4 0.077(4) 0.076(3) 0.074(3) -0.001(3) 0.038(3) 0.004(3)
C3' 0.053(6) 0.053(6) 0.053(6) 0.001(2) 0.016(2) -0.002(2)
C4' 0.036(5) 0.045(6) 0.035(5) 0.002(3) 0.008(4) 0.000(4)
C5 0.045(3) 0.045(3) 0.050(3) 0.0054(18) 0.0107(17) -0.0040(17)
C5' 0.040(3) 0.045(3) 0.044(3) 0.0019(18) 0.0143(18) -0.0055(17)
C6 0.044(2) 0.074(3) 0.081(3) 0.034(2) -0.002(2) -0.025(2)
C7 0.0306(16) 0.0397(18) 0.0486(19) 0.0046(15) 0.0074(14) 0.0034(14)
C8 0.049(2) 0.055(3) 0.076(3) -0.008(2) 0.026(2) 0.0108(18)
C9 0.065(2) 0.040(2) 0.047(2) -0.0089(16) 0.0076(18) 0.0016(17)
C10 0.075(3) 0.065(3) 0.050(2) -0.011(2) -0.002(2) -0.004(2)
C11 0.0292(15) 0.0315(16) 0.0320(15) 0.0014(12) 0.0038(12) 0.0011(12)
C12 0.0303(15) 0.0342(17) 0.0346(15) 0.0023(13) 0.0062(12) -0.0037(13)
C13 0.048(2) 0.0347(18) 0.066(2) -0.0130(16) 0.0247(18) -0.0014(15)
C14 0.056(2) 0.0307(18) 0.087(3) 0.0119(19) 0.030(2) 0.0097(16)
C15 0.064(3) 0.051(2) 0.068(3) 0.015(2) 0.005(2) 0.010(2)
C16 0.0341(17) 0.0402(19) 0.054(2) 0.0034(15) 0.0098(15) -0.0093(14)
C17 0.061(2) 0.045(2) 0.0413(19) 0.0024(15) 0.0161(17) -0.0111(17)
C18 0.066(3) 0.047(2) 0.066(3) 0.0086(19) 0.000(2) -0.002(2)

loop_
_atom_type_symbol
_atom_type_description
_atom_type_scat_dispersion_real
_atom_type_scat_dispersion_imag
_atom_type_scat_source
C C 0.0033 0.0016 'International Tables Vol C Tables 4.2.6.8 and 6.1.1.4'
H H 0.0000 0.0000 'International Tables Vol C Tables 4.2.6.8 and 6.1.1.4'
N N 0.0061 0.0033 'International Tables Vol C Tables 4.2.6.8 and 6.1.1.4'
P P 0.1023 0.0942 'International Tables Vol C Tables 4.2.6.8 and 6.1.1.4'
Pd Pd -0.9988 1.0072 'International Tables Vol C Tables 4.2.6.8 and 6.1.1.4'
S S 0.1246 0.1234 'International Tables Vol C Tables 4.2.6.8 and 6.1.1.4'

loop_
_geom_angle_atom_site_label_1
_geom_angle_atom_site_label_2
_geom_angle_atom_site_label_3
_geom_angle
_geom_angle_site_symmetry_1
_geom_angle_site_symmetry_3
_geom_angle_publ_flag
P2 Pd1 P1 85.41(3) . . ?
P2 Pd1 S1 170.86(3) . . ?
P1 Pd1 S1 89.36(3) . . ?
P2 Pd1 S2 88.23(3) . . ?
P1 Pd1 S2 173.17(3) . . ?
S1 Pd1 S2 97.27(3) . . ?
C11 N1 N2 109.5(3) . . ?
C11 N1 C13 129.7(3) . . ?
N2 N1 C13 120.6(3) . . ?
N3 N2 N1 105.8(3) . . ?
N2 N3 N4 111.5(3) . . ?
C11 N4 N3 106.1(3) . . ?
C12 N5 N6 106.2(3) . . ?
N7 N6 N5 111.3(3) . . ?
N6 N7 N8 106.3(3) . . ?
N7 N8 C12 108.7(3) . . ?
N7 N8 C16 121.6(3) . . ?
C12 N8 C16 129.7(3) . . ?
C3' P1 C1 117.7(6) . . ?
C3' P1 C5' 71.8(7) . . ?
C1 P1 C5' 120.8(3) . . ?
C1 P1 C3 97.7(3) . . ?
C1 P1 C5 97.3(3) . . ?
C3 P1 C5 121.1(3) . . ?
C3' P1 Pd1 119.2(5) . . ?
C1 P1 Pd1 112.83(15) . . ?
C5' P1 Pd1 108.5(2) . . ?
C3 P1 Pd1 116.78(18) . . ?
C5 P1 Pd1 108.6(2) . . ?
C9 P2 C7 105.99(17) . . ?
C9 P2 C6 105.7(2) . . ?
C7 P2 C6 106.9(2) . . ?
C9 P2 Pd1 115.96(13) . . ?
C7 P2 Pd1 111.87(11) . . ?
C6 P2 Pd1 109.81(13) . . ?
C11 S1 Pd1 107.84(10) . . ?
C12 S2 Pd1 99.62(11) . . ?
C2' C1 P1 122.3(5) . . ?
C2 C1 P1 106.3(5) . . ?
C2 C1 H1A 110.5 . . ?
P1 C1 H1A 110.5 . . ?
C2 C1 H1B 110.5 . . ?
P1 C1 H1B 110.5 . . ?
H1A C1 H1B 108.7 . . ?
C2' C1 H1C 106.7 . . ?
P1 C1 H1C 106.7 . . ?
C2' C1 H1D 106.7 . . ?
P1 C1 H1D 106.7 . . ?
H1C C1 H1D 106.6 . . ?
C1 C2 H2A 109.5 . . ?
C1 C2 H2B 109.5 . . ?
H2A C2 H2B 109.5 . . ?
C1 C2 H2C 109.5 . . ?
H2A C2 H2C 109.5 . . ?
H2B C2 H2C 109.5 . . ?
C1 C2' H2'A 109.5 . . ?
C1 C2' H2'B 109.5 . . ?
H2'A C2' H2'B 109.5 . . ?
C1 C2' H2'C 109.5 . . ?
H2'A C2' H2'C 109.5 . . ?
H2'B C2' H2'C 109.5 . . ?
C4 C3 P1 113.7(5) . . ?
C4 C3 H3A 108.8 . . ?
P1 C3 H3A 108.8 . . ?
C4 C3 H3B 108.8 . . ?
P1 C3 H3B 108.8 . . ?
H3A C3 H3B 107.7 . . ?
C3 C4 H4A 109.5 . . ?
C3 C4 H4B 109.5 . . ?
H4A C4 H4B 109.5 . . ?
C3 C4 H4C 109.5 . . ?
H4A C4 H4C 109.5 . . ?
H4B C4 H4C 109.5 . . ?
C4' C3' P1 114.6(13) . . ?
C4' C3' H3'A 108.6 . . ?
P1 C3' H3'A 108.6 . . ?
C4' C3' H3'B 108.6 . . ?
P1 C3' H3'B 108.6 . . ?
H3'A C3' H3'B 107.6 . . ?
C3' C4' H4'A 109.5 . . ?
C3' C4' H4'B 109.5 . . ?
H4'A C4' H4'B 109.5 . . ?
C3' C4' H4'C 109.5 . . ?
H4'A C4' H4'C 109.5 . . ?
H4'B C4' H4'C 109.5 . . ?
C6 C5 P1 111.0(5) . . ?
C6 C5 H5A 109.4 . . ?
P1 C5 H5A 109.4 . . ?
C6 C5 H5B 109.4 . . ?
P1 C5 H5B 109.4 . . ?
H5A C5 H5B 108.0 . . ?
C6 C5' P1 114.5(5) . . ?
C6 C5' H5'A 108.6 . . ?
P1 C5' H5'A 108.6 . . ?
C6 C5' H5'B 108.6 . . ?
P1 C5' H5'B 108.6 . . ?
H5'A C5' H5'B 107.6 . . ?
C5' C6 P2 114.6(4) . . ?
C5 C6 P2 112.8(4) . . ?
C5 C6 H6A 109.0 . . ?
P2 C6 H6A 109.0 . . ?
C5 C6 H6B 109.0 . . ?
P2 C6 H6B 109.0 . . ?
H6A C6 H6B 107.8 . . ?
C5' C6 H6C 108.6 . . ?
P2 C6 H6C 108.6 . . ?
C5' C6 H6D 108.6 . . ?
P2 C6 H6D 108.6 . . ?
H6C C6 H6D 107.6 . . ?
C8 C7 P2 113.0(2) . . ?
C8 C7 H7A 109.0 . . ?
P2 C7 H7A 109.0 . . ?
C8 C7 H7B 109.0 . . ?
P2 C7 H7B 109.0 . . ?
H7A C7 H7B 107.8 . . ?
C7 C8 H8A 109.5 . . ?
C7 C8 H8B 109.5 . . ?
H8A C8 H8B 109.5 . . ?
C7 C8 H8C 109.5 . . ?
H8A C8 H8C 109.5 . . ?
H8B C8 H8C 109.5 . . ?
C10 C9 P2 115.2(3) . . ?
C10 C9 H9A 108.5 . . ?
P2 C9 H9A 108.5 . . ?
C10 C9 H9B 108.5 . . ?
P2 C9 H9B 108.5 . . ?
H9A C9 H9B 107.5 . . ?
C9 C10 H10A 109.5 . . ?
C9 C10 H10B 109.5 . . ?
H10A C10 H10B 109.5 . . ?
C9 C10 H10C 109.5 . . ?
H10A C10 H10C 109.5 . . ?
H10B C10 H10C 109.5 . . ?
N4 C11 N1 107.1(3) . . ?
N4 C11 S1 128.9(2) . . ?
N1 C11 S1 123.9(2) . . ?
N5 C12 N8 107.5(3) . . ?
N5 C12 S2 129.5(2) . . ?
N8 C12 S2 122.9(2) . . ?
N1 C13 C14 112.9(3) . . ?
N1 C13 H13A 109.0 . . ?
C14 C13 H13A 109.0 . . ?
N1 C13 H13B 109.0 . . ?
C14 C13 H13B 109.0 . . ?
H13A C13 H13B 107.8 . . ?
C15 C14 C13 126.8(3) . . ?
C15 C14 H14A 116.6 . . ?
C13 C14 H14A 116.6 . . ?
C14 C15 H15A 120.0 . . ?
C14 C15 H15B 120.0 . . ?
H15A C15 H15B 120.0 . . ?
N8 C16 C17 113.4(3) . . ?
N8 C16 H16A 108.9 . . ?
C17 C16 H16A 108.9 . . ?
N8 C16 H16B 108.9 . . ?
C17 C16 H16B 108.9 . . ?
H16A C16 H16B 107.7 . . ?
C18 C17 C16 123.1(4) . . ?
C18 C17 H17A 118.4 . . ?
C16 C17 H17A 118.4 . . ?
C17 C18 H18A 120.0 . . ?
C17 C18 H18B 120.0 . . ?
H18A C18 H18B 120.0 . . ?

loop_
_geom_bond_atom_site_label_1
_geom_bond_atom_site_label_2
_geom_bond_distance
_geom_bond_site_symmetry_2
_geom_bond_publ_flag
Pd1 P2 2.2533(9) . ?
Pd1 P1 2.2636(9) . ?
Pd1 S1 2.3846(9) . ?
Pd1 S2 2.3978(9) . ?
N1 C11 1.350(4) . ?
N1 N2 1.351(4) . ?
N1 C13 1.454(4) . ?
N2 N3 1.294(4) . ?
N3 N4 1.361(4) . ?
N4 C11 1.335(4) . ?
N5 C12 1.326(4) . ?
N5 N6 1.371(4) . ?
N6 N7 1.293(4) . ?
N7 N8 1.356(4) . ?
N8 C12 1.366(4) . ?
N8 C16 1.464(4) . ?
P1 C3' 1.787(16) . ?
P1 C1 1.804(5) . ?
P1 C5' 1.810(7) . ?
P1 C3 1.845(5) . ?
P1 C5 1.872(7) . ?
P2 C9 1.815(4) . ?
P2 C7 1.830(3) . ?
P2 C6 1.835(4) . ?
S1 C11 1.736(3) . ?
S2 C12 1.725(3) . ?
C1 C2' 1.408(10) . ?
C1 C2 1.624(12) . ?
C1 H1A 0.9800 . ?
C1 H1B 0.9800 . ?
C1 H1C 0.9800 . ?
C1 H1D 0.9800 . ?
C2 H2A 0.9700 . ?
C2 H2B 0.9700 . ?
C2 H2C 0.9700 . ?
C2' H2'A 0.9700 . ?
C2' H2'B 0.9700 . ?
C2' H2'C 0.9700 . ?
C3 C4 1.526(10) . ?
C3 H3A 0.9800 . ?
C3 H3B 0.9800 . ?
C4 H4A 0.9700 . ?
C4 H4B 0.9700 . ?
C4 H4C 0.9700 . ?
C3' C4' 1.55(3) . ?
C3' H3'A 0.9800 . ?
C3' H3'B 0.9800 . ?
C4' H4'A 0.9700 . ?
C4' H4'B 0.9700 . ?
C4' H4'C 0.9700 . ?
C5 C6 1.458(8) . ?
C5 H5A 0.9800 . ?
C5 H5B 0.9800 . ?
C5' C6 1.457(8) . ?
C5' H5'A 0.9800 . ?
C5' H5'B 0.9800 . ?
C6 H6A 0.9800 . ?
C6 H6B 0.9800 . ?
C6 H6C 0.9800 . ?
C6 H6D 0.9800 . ?
C7 C8 1.523(5) . ?
C7 H7A 0.9800 . ?
C7 H7B 0.9800 . ?
C8 H8A 0.9700 . ?
C8 H8B 0.9700 . ?
C8 H8C 0.9700 . ?
C9 C10 1.528(5) . ?
C9 H9A 0.9800 . ?
C9 H9B 0.9800 . ?
C10 H10A 0.9700 . ?
C10 H10B 0.9700 . ?
C10 H10C 0.9700 . ?
C13 C14 1.495(5) . ?
C13 H13A 0.9800 . ?
C13 H13B 0.9800 . ?
C14 C15 1.309(6) . ?
C14 H14A 0.9400 . ?
C15 H15A 0.9400 . ?
C15 H15B 0.9400 . ?
C16 C17 1.488(5) . ?
C16 H16A 0.9800 . ?
C16 H16B 0.9800 . ?
C17 C18 1.300(5) . ?
C17 H17A 0.9400 . ?
C18 H18A 0.9400 . ?
C18 H18B 0.9400 . ?
